data_7057843
loop_
_publ_author_name
'Malan, Frederick P.'
'Singleton, Eric'
'van Rooyen, Petrus H.'
'Conradie, Jeanet'
'Landman, Maril\'e'

_publ_section_title
;
 Base-free glucose dehydration catalysed by NHC-stabilised heterohalo
 cyclopentadienyl Cr(iii) complexes
;
_journal_issue 23
_journal_name_full 'New Journal of Chemistry'
_journal_page_first 19193
_journal_paper_doi 10.1039/C8NJ04804E
_journal_volume 42
_journal_year 2018
_chemical_formula_sum 'C23 H23 Br0.76 Cl1.24 Cr N2'
_chemical_formula_weight 484.23
_space_group_crystal_system orthorhombic
_space_group_IT_number 19
_space_group_name_Hall 'P 2ac 2ab'
_space_group_name_H-M_alt 'P 21 21 21'
_symmetry_space_group_name_Hall 'P 2ac 2ab'
_symmetry_space_group_name_H-M 'P 21 21 21'
_atom_sites_solution_hydrogens geom
_audit_creation_method SHELXL-2013
_audit_update_record
;
2018-03-22 deposited with the CCDC.
2018-10-23 downloaded from the CCDC.
;
_cell_angle_alpha 90
_cell_angle_beta 90
_cell_angle_gamma 90
_cell_formula_units_Z 4
_cell_length_a 9.920(4)
_cell_length_b 14.406(6)
_cell_length_c 14.898(6)
_cell_measurement_reflns_used 9730
_cell_measurement_temperature 150(2)
_cell_measurement_theta_max 24.36
_cell_measurement_theta_min 2.47
_cell_volume 2129.0(15)
_computing_structure_refinement 'SHELXL-2013 (Sheldrick, 2013)'
_diffrn_ambient_temperature 150(2)
_diffrn_measured_fraction_theta_full 0.999
_diffrn_measured_fraction_theta_max 1.000
_diffrn_measurement_device_type 'Bruker APEX-II CCD'
_diffrn_measurement_method '\f and \w scans'
_diffrn_radiation_type MoK\a
_diffrn_radiation_wavelength 0.71073
_diffrn_reflns_av_R_equivalents 0.0649
_diffrn_reflns_av_unetI/netI 0.0348
_diffrn_reflns_Laue_measured_fraction_full 0.999
_diffrn_reflns_Laue_measured_fraction_max 1.000
_diffrn_reflns_limit_h_max 12
_diffrn_reflns_limit_h_min -12
_diffrn_reflns_limit_k_max 18
_diffrn_reflns_limit_k_min -18
_diffrn_reflns_limit_l_max 18
_diffrn_reflns_limit_l_min -18
_diffrn_reflns_number 58967
_diffrn_reflns_point_group_measured_fraction_full 0.999
_diffrn_reflns_point_group_measured_fraction_max 0.999
_diffrn_reflns_theta_full 25.242
_diffrn_reflns_theta_max 26.470
_diffrn_reflns_theta_min 2.467
_exptl_absorpt_coefficient_mu 2.135
_exptl_absorpt_correction_T_max 0.7897
_exptl_absorpt_correction_T_min 0.6782
_exptl_absorpt_correction_type multi-scan
_exptl_absorpt_process_details
;
SADABS-2014/5 (Bruker,2014/5) was used for absorption correction.
wR2(int) was 0.0850 before and 0.0458 after correction.
The Ratio of minimum to maximum transmission is 0.8588.
The \l/2 correction factor is Not present.
;
_exptl_crystal_colour blue
_exptl_crystal_density_diffrn 1.511
_exptl_crystal_description block
_exptl_crystal_F_000 987
_exptl_crystal_size_max 0.163
_exptl_crystal_size_mid 0.07
_exptl_crystal_size_min 0.048
_refine_diff_density_max 0.808
_refine_diff_density_min -0.375
_refine_diff_density_rms 0.081
_refine_ls_abs_structure_details
;
 Flack x determined using 1456 quotients [(I+)-(I-)]/[(I+)+(I-)]
 (Parsons and Flack (2004), Acta Cryst. A60, s61).
;
_refine_ls_abs_structure_Flack 0.013(8)
_refine_ls_extinction_method none
_refine_ls_goodness_of_fit_ref 1.059
_refine_ls_hydrogen_treatment constr
_refine_ls_matrix_type full
_refine_ls_number_parameters 237
_refine_ls_number_reflns 4388
_refine_ls_number_restraints 0
_refine_ls_restrained_S_all 1.059
_refine_ls_R_factor_all 0.0616
_refine_ls_R_factor_gt 0.0473
_refine_ls_shift/su_max 0.000
_refine_ls_shift/su_mean 0.000
_refine_ls_structure_factor_coef Fsqd
_refine_ls_weighting_details 'w=1/[\s^2^(Fo^2^)+(0.0484P)^2^+3.9876P] where P=(Fo^2^+2Fc^2^)/3'
_refine_ls_weighting_scheme calc
_refine_ls_wR_factor_gt 0.1083
_refine_ls_wR_factor_ref 0.1155
_reflns_Friedel_coverage 0.759
_reflns_Friedel_fraction_full 1.000
_reflns_Friedel_fraction_max 0.997
_reflns_number_gt 3744
_reflns_number_total 4388
_reflns_threshold_expression 'I > 2\s(I)'
_cod_data_source_file c8nj04804e2.cif
_cod_data_source_block mo_FM153_0m
_cod_depositor_comments
;
The following automatic conversions were performed:

'_exptl_absorpt_correction_type' value 'Multi-scan' changed to
'multi-scan' according to
/home/data/users/saulius/crontab/automatic-downloads/rss-feeds/RSC/lib/dictionaries/cif_core.dic
dictionary named 'cif_core.dic' version 2.4.2 from 2011-04-26.

Automatic conversion script
Id: cif_fix_values 4973 2017-02-22 13:04:09Z antanas 

 Adding full bibliography for 7057841--7057846.cif.
;
_cod_database_code 7057843
_shelx_space_group_comment
;
The symmetry employed for this shelxl refinement is uniquely defined
by the following loop, which should always be used as a source of
symmetry information in preference to the above space-group names.
They are only intended as comments.
;
_shelxl_version_number 2013-3

loop_
_space_group_symop_operation_xyz
'x, y, z'
'-x+1/2, -y, z+1/2'
'-x, y+1/2, -z+1/2'
'x+1/2, -y+1/2, -z'

loop_
_atom_site_label
_atom_site_type_symbol
_atom_site_fract_x
_atom_site_fract_y
_atom_site_fract_z
_atom_site_U_iso_or_equiv
_atom_site_adp_type
_atom_site_occupancy
_atom_site_site_symmetry_order
_atom_site_calc_flag
_atom_site_refinement_flags_posn
_atom_site_refinement_flags_adp
_atom_site_refinement_flags_occupancy
Cr1 Cr 0.67758(11) 0.32661(6) 0.36424(6) 0.0287(3) Uani 1 1 d . . .
Br1 Br 0.89319(11) 0.39478(8) 0.38468(8) 0.0444(5) Uani 0.378(7) 1 d . . P
Cl1 Cl 0.89319(11) 0.39478(8) 0.38468(8) 0.0444(5) Uani 0.622(7) 1 d . . P
Br2 Br 0.56874(12) 0.42992(8) 0.46842(7) 0.0422(4) Uani 0.388(7) 1 d . . P
Cl2 Cl 0.56874(12) 0.42992(8) 0.46842(7) 0.0422(4) Uani 0.612(7) 1 d . . P
N1 N 0.5115(6) 0.4382(4) 0.2179(3) 0.0350(12) Uani 1 1 d . . .
N2 N 0.7093(6) 0.4079(3) 0.1685(3) 0.0352(13) Uani 1 1 d . . .
C1 C 0.6279(7) 0.3943(4) 0.2416(4) 0.0301(14) Uani 1 1 d . . .
C2 C 0.5234(8) 0.4796(4) 0.1340(5) 0.0437(18) Uani 1 1 d . . .
H2 H 0.4564 0.5154 0.1044 0.052 Uiso 1 1 calc R U .
C3 C 0.6450(8) 0.4600(4) 0.1032(4) 0.0434(18) Uani 1 1 d . . .
H3 H 0.6814 0.4782 0.0469 0.052 Uiso 1 1 calc R U .
C4 C 0.3876(8) 0.4490(6) 0.2720(5) 0.055(2) Uani 1 1 d . . .
H4A H 0.3785 0.5152 0.2887 0.066 Uiso 1 1 calc R U .
H4B H 0.3986 0.4132 0.3282 0.066 Uiso 1 1 calc R U .
C5 C 0.2606(10) 0.4190(6) 0.2280(6) 0.063(2) Uani 1 1 d . . .
H5A H 0.2543 0.4464 0.1672 0.076 Uiso 1 1 calc R U .
H5B H 0.1822 0.4404 0.2635 0.076 Uiso 1 1 calc R U .
C6 C 0.2600(10) 0.3147(5) 0.2217(5) 0.057(2) Uani 1 1 d . . .
C7 C 0.2003(11) 0.2646(8) 0.2907(6) 0.075(3) Uani 1 1 d . . .
H7 H 0.1667 0.2963 0.3419 0.089 Uiso 1 1 calc R U .
C8 C 0.1897(11) 0.1716(9) 0.2856(8) 0.083(3) Uani 1 1 d . . .
H8 H 0.1438 0.1380 0.3312 0.100 Uiso 1 1 calc R U .
C9 C 0.2461(9) 0.1252(6) 0.2135(9) 0.074(3) Uani 1 1 d . . .
H9 H 0.2391 0.0595 0.2100 0.089 Uiso 1 1 calc R U .
C10 C 0.3110(8) 0.1720(6) 0.1479(7) 0.060(2) Uani 1 1 d . . .
H10 H 0.3506 0.1390 0.0994 0.072 Uiso 1 1 calc R U .
C11 C 0.3200(9) 0.2667(5) 0.1509(6) 0.059(2) Uani 1 1 d . . .
H11 H 0.3668 0.2994 0.1052 0.071 Uiso 1 1 calc R U .
C12 C 0.8372(9) 0.3630(6) 0.1510(5) 0.058(2) Uani 1 1 d . . .
H12A H 0.8884 0.3584 0.2078 0.069 Uiso 1 1 calc R U .
H12B H 0.8901 0.4019 0.1090 0.069 Uiso 1 1 calc R U .
C13 C 0.8205(7) 0.2620(5) 0.1093(5) 0.0459(17) Uani 1 1 d . . .
C14 C 0.6977(8) 0.2293(6) 0.0764(6) 0.056(2) Uani 1 1 d . . .
H14 H 0.6233 0.2705 0.0723 0.067 Uiso 1 1 calc R U .
C15 C 0.6824(11) 0.1382(6) 0.0500(6) 0.0637(12) Uani 1 1 d . . .
H15 H 0.5985 0.1165 0.0275 0.076 Uiso 1 1 calc R U .
C16 C 0.7949(9) 0.0775(7) 0.0570(5) 0.0637(12) Uani 1 1 d . . .
H16 H 0.7866 0.0136 0.0426 0.076 Uiso 1 1 calc R U .
C17 C 0.9149(10) 0.1134(6) 0.0850(5) 0.0637(12) Uani 1 1 d . . .
H17 H 0.9919 0.0742 0.0864 0.076 Uiso 1 1 calc R U .
C18 C 0.9279(10) 0.2013(6) 0.1103(6) 0.0637(12) Uani 1 1 d . . .
H18 H 1.0136 0.2230 0.1296 0.076 Uiso 1 1 calc R U .
C19 C 0.5975(13) 0.1960(5) 0.3042(6) 0.065(3) Uani 1 1 d . . .
H19 H 0.5577 0.1941 0.2463 0.078 Uiso 1 1 calc R U .
C20 C 0.7338(13) 0.1840(5) 0.3223(6) 0.068(3) Uani 1 1 d . . .
H20 H 0.8030 0.1743 0.2793 0.081 Uiso 1 1 calc R U .
C21 C 0.7511(9) 0.1890(5) 0.4195(6) 0.055(2) Uani 1 1 d . . .
H21 H 0.8320 0.1832 0.4531 0.066 Uiso 1 1 calc R U .
C22 C 0.6231(10) 0.2040(5) 0.4506(5) 0.054(2) Uani 1 1 d . . .
H22 H 0.6003 0.2091 0.5123 0.065 Uiso 1 1 calc R U .
C23 C 0.5309(10) 0.2109(6) 0.3812(7) 0.067(3) Uani 1 1 d . . .
H23 H 0.4374 0.2238 0.3870 0.081 Uiso 1 1 calc R U .

loop_
_atom_site_aniso_label
_atom_site_aniso_U_11
_atom_site_aniso_U_22
_atom_site_aniso_U_33
_atom_site_aniso_U_23
_atom_site_aniso_U_13
_atom_site_aniso_U_12
Cr1 0.0428(6) 0.0229(5) 0.0204(4) 0.0019(4) -0.0043(4) -0.0030(4)
Br1 0.0398(7) 0.0413(7) 0.0521(8) 0.0084(5) -0.0100(5) -0.0042(5)
Cl1 0.0398(7) 0.0413(7) 0.0521(8) 0.0084(5) -0.0100(5) -0.0042(5)
Br2 0.0560(8) 0.0407(7) 0.0299(6) -0.0024(4) -0.0007(5) 0.0054(5)
Cl2 0.0560(8) 0.0407(7) 0.0299(6) -0.0024(4) -0.0007(5) 0.0054(5)
N1 0.050(3) 0.028(3) 0.027(3) 0.003(2) -0.008(2) -0.001(3)
N2 0.054(4) 0.027(3) 0.024(2) 0.005(2) 0.007(2) -0.001(2)
C1 0.045(4) 0.021(3) 0.024(3) -0.004(2) -0.002(3) -0.006(3)
C2 0.076(5) 0.026(3) 0.030(3) -0.002(3) -0.015(4) -0.002(3)
C3 0.079(6) 0.027(3) 0.025(3) 0.005(3) 0.005(3) 0.003(3)
C4 0.051(5) 0.071(5) 0.042(4) 0.009(4) -0.003(4) 0.014(4)
C5 0.076(6) 0.054(5) 0.059(5) -0.012(4) -0.015(4) 0.015(5)
C6 0.086(6) 0.035(4) 0.050(4) 0.005(3) 0.018(4) 0.009(4)
C7 0.080(7) 0.087(7) 0.057(5) 0.025(5) 0.023(5) 0.029(6)
C8 0.063(6) 0.094(8) 0.092(7) 0.059(7) -0.013(6) -0.013(6)
C9 0.049(5) 0.040(5) 0.133(10) 0.025(6) -0.043(6) -0.013(4)
C10 0.040(4) 0.041(4) 0.098(7) -0.014(5) -0.006(5) -0.002(4)
C11 0.065(5) 0.036(4) 0.076(6) -0.007(4) 0.024(5) -0.008(4)
C12 0.062(5) 0.063(5) 0.048(4) 0.012(4) 0.016(4) 0.007(4)
C13 0.038(4) 0.047(4) 0.053(4) 0.016(3) -0.008(4) -0.001(3)
C14 0.047(5) 0.048(4) 0.071(5) -0.019(4) -0.016(4) 0.006(4)
C15 0.075(3) 0.066(3) 0.051(2) -0.001(2) 0.022(2) 0.005(2)
C16 0.075(3) 0.066(3) 0.051(2) -0.001(2) 0.022(2) 0.005(2)
C17 0.075(3) 0.066(3) 0.051(2) -0.001(2) 0.022(2) 0.005(2)
C18 0.075(3) 0.066(3) 0.051(2) -0.001(2) 0.022(2) 0.005(2)
C19 0.120(9) 0.027(4) 0.050(5) 0.004(3) -0.037(6) -0.014(5)
C20 0.122(9) 0.023(4) 0.058(5) 0.000(4) 0.049(6) 0.009(5)
C21 0.062(5) 0.025(4) 0.078(6) 0.019(4) -0.025(5) -0.001(4)
C22 0.090(7) 0.036(4) 0.037(4) 0.013(3) 0.005(4) -0.009(4)
C23 0.071(6) 0.042(4) 0.089(7) 0.017(5) -0.023(6) -0.019(4)

loop_
_atom_type_symbol
_atom_type_description
_atom_type_scat_dispersion_real
_atom_type_scat_dispersion_imag
_atom_type_scat_source
C C 0.0033 0.0016 'International Tables Vol C Tables 4.2.6.8 and 6.1.1.4'
H H 0.0000 0.0000 'International Tables Vol C Tables 4.2.6.8 and 6.1.1.4'
N N 0.0061 0.0033 'International Tables Vol C Tables 4.2.6.8 and 6.1.1.4'
Cl Cl 0.1484 0.1585 'International Tables Vol C Tables 4.2.6.8 and 6.1.1.4'
Cr Cr 0.3209 0.6236 'International Tables Vol C Tables 4.2.6.8 and 6.1.1.4'
Br Br -0.2901 2.4595 'International Tables Vol C Tables 4.2.6.8 and 6.1.1.4'

loop_
_geom_angle_atom_site_label_1
_geom_angle_atom_site_label_2
_geom_angle_atom_site_label_3
_geom_angle
C1 Cr1 C20 103.9(3)
C1 Cr1 C23 106.8(3)
C20 Cr1 C23 60.2(4)
C1 Cr1 C19 87.7(3)
C20 Cr1 C19 36.4(4)
C23 Cr1 C19 35.0(4)
C1 Cr1 C22 142.6(3)
C20 Cr1 C22 59.6(3)
C23 Cr1 C22 36.0(3)
C19 Cr1 C22 58.8(3)
C1 Cr1 C21 141.9(3)
C20 Cr1 C21 38.0(3)
C23 Cr1 C21 61.0(3)
C19 Cr1 C21 61.5(3)
C22 Cr1 C21 35.3(3)
C1 Cr1 Br1 97.43(17)
C20 Cr1 Br1 101.1(3)
C23 Cr1 Br1 152.1(2)
C19 Cr1 Br1 136.2(3)
C22 Cr1 Br1 117.9(3)
C21 Cr1 Br1 91.5(2)
C1 Cr1 Br2 99.56(18)
C20 Cr1 Br2 150.1(2)
C23 Cr1 Br2 95.6(3)
C19 Cr1 Br2 128.4(3)
C22 Cr1 Br2 90.5(2)
C21 Cr1 Br2 116.8(3)
Br1 Cr1 Br2 93.77(6)
C1 N1 C2 111.1(6)
C1 N1 C4 127.8(5)
C2 N1 C4 121.0(6)
C1 N2 C3 111.4(6)
C1 N2 C12 126.6(5)
C3 N2 C12 121.3(6)
N1 C1 N2 103.1(5)
N1 C1 Cr1 129.1(4)
N2 C1 Cr1 127.7(5)
C3 C2 N1 107.3(6)
C3 C2 H2 126.3
N1 C2 H2 126.3
C2 C3 N2 107.0(6)
C2 C3 H3 126.5
N2 C3 H3 126.5
N1 C4 C5 115.8(7)
N1 C4 H4A 108.3
C5 C4 H4A 108.3
N1 C4 H4B 108.3
C5 C4 H4B 108.3
H4A C4 H4B 107.4
C4 C5 C6 108.8(8)
C4 C5 H5A 109.9
C6 C5 H5A 109.9
C4 C5 H5B 109.9
C6 C5 H5B 109.9
H5A C5 H5B 108.3
C7 C6 C11 119.0(8)
C7 C6 C5 118.3(8)
C11 C6 C5 122.7(8)
C8 C7 C6 120.6(10)
C8 C7 H7 119.7
C6 C7 H7 119.7
C7 C8 C9 119.5(9)
C7 C8 H8 120.3
C9 C8 H8 120.3
C10 C9 C8 120.9(9)
C10 C9 H9 119.6
C8 C9 H9 119.6
C9 C10 C11 120.4(9)
C9 C10 H10 119.8
C11 C10 H10 119.8
C10 C11 C6 119.4(8)
C10 C11 H11 120.3
C6 C11 H11 120.3
N2 C12 C13 112.8(7)
N2 C12 H12A 109.0
C13 C12 H12A 109.0
N2 C12 H12B 109.0
C13 C12 H12B 109.0
H12A C12 H12B 107.8
C18 C13 C14 117.7(7)
C18 C13 C12 119.7(7)
C14 C13 C12 122.5(7)
C15 C14 C13 121.2(8)
C15 C14 H14 119.4
C13 C14 H14 119.4
C14 C15 C16 118.5(9)
C14 C15 H15 120.7
C16 C15 H15 120.7
C17 C16 C15 118.4(9)
C17 C16 H16 120.8
C15 C16 H16 120.8
C18 C17 C16 122.2(9)
C18 C17 H17 118.9
C16 C17 H17 118.9
C17 C18 C13 121.8(10)
C17 C18 H18 119.1
C13 C18 H18 119.1
C23 C19 C20 109.5(8)
C23 C19 Cr1 72.4(5)
C20 C19 Cr1 71.4(5)
C23 C19 H19 125.2
C20 C19 H19 125.2
Cr1 C19 H19 122.6
C19 C20 C21 107.5(8)
C19 C20 Cr1 72.2(5)
C21 C20 Cr1 72.8(4)
C19 C20 H20 126.3
C21 C20 H20 126.3
Cr1 C20 H20 120.5
C22 C21 C20 103.6(8)
C22 C21 Cr1 71.7(4)
C20 C21 Cr1 69.2(4)
C22 C21 H21 128.2
C20 C21 H21 128.2
Cr1 C21 H21 122.7
C21 C22 C23 111.8(8)
C21 C22 Cr1 73.0(4)
C23 C22 Cr1 71.1(4)
C21 C22 H22 124.1
C23 C22 H22 124.1
Cr1 C22 H22 123.4
C19 C23 C22 107.6(9)
C19 C23 Cr1 72.6(5)
C22 C23 Cr1 72.9(5)
C19 C23 H23 126.2
C22 C23 H23 126.2
Cr1 C23 H23 120.1

loop_
_geom_bond_atom_site_label_1
_geom_bond_atom_site_label_2
_geom_bond_distance
Cr1 C1 2.129(6)
Cr1 C20 2.218(7)
Cr1 C23 2.227(8)
Cr1 C19 2.229(8)
Cr1 C22 2.251(7)
Cr1 C21 2.267(7)
Cr1 Br1 2.3732(17)
Cr1 Br2 2.4062(16)
N1 C1 1.362(9)
N1 C2 1.390(9)
N1 C4 1.477(10)
N2 C1 1.370(8)
N2 C3 1.384(8)
N2 C12 1.448(10)
C2 C3 1.322(11)
C2 H2 0.9500
C3 H3 0.9500
C4 C5 1.484(12)
C4 H4A 0.9900
C4 H4B 0.9900
C5 C6 1.506(11)
C5 H5A 0.9900
C5 H5B 0.9900
C6 C7 1.388(12)
C6 C11 1.394(11)
C7 C8 1.347(16)
C7 H7 0.9500
C8 C9 1.384(16)
C8 H8 0.9500
C9 C10 1.351(14)
C9 H9 0.9500
C10 C11 1.367(11)
C10 H10 0.9500
C11 H11 0.9500
C12 C13 1.591(12)
C12 H12A 0.9900
C12 H12B 0.9900
C13 C18 1.378(12)
C13 C14 1.394(11)
C14 C15 1.378(12)
C14 H14 0.9500
C15 C16 1.421(13)
C15 H15 0.9500
C16 C17 1.363(13)
C16 H16 0.9500
C17 C18 1.328(12)
C17 H17 0.9500
C18 H18 0.9500
C19 C23 1.340(15)
C19 C20 1.389(15)
C19 H19 0.9500
C20 C21 1.459(13)
C20 H20 0.9500
C21 C22 1.369(13)
C21 H21 0.9500
C22 C23 1.384(12)
C22 H22 0.9500
C23 H23 0.9500

loop_
_geom_torsion_atom_site_label_1
_geom_torsion_atom_site_label_2
_geom_torsion_atom_site_label_3
_geom_torsion_atom_site_label_4
_geom_torsion
C2 N1 C1 N2 -1.8(7)
C4 N1 C1 N2 -178.1(6)
C2 N1 C1 Cr1 175.4(4)
C4 N1 C1 Cr1 -0.9(10)
C3 N2 C1 N1 1.1(7)
C12 N2 C1 N1 -169.0(7)
C3 N2 C1 Cr1 -176.1(4)
C12 N2 C1 Cr1 13.7(9)
C1 N1 C2 C3 1.8(7)
C4 N1 C2 C3 178.4(6)
N1 C2 C3 N2 -1.0(7)
C1 N2 C3 C2 -0.1(7)
C12 N2 C3 C2 170.7(6)
C1 N1 C4 C5 -127.3(7)
C2 N1 C4 C5 56.7(10)
N1 C4 C5 C6 71.1(10)
C4 C5 C6 C7 92.3(11)
C4 C5 C6 C11 -85.8(11)
C11 C6 C7 C8 -5.9(17)
C5 C6 C7 C8 175.9(10)
C6 C7 C8 C9 3.9(16)
C7 C8 C9 C10 -0.3(15)
C8 C9 C10 C11 -1.2(14)
C9 C10 C11 C6 -0.9(14)
C7 C6 C11 C10 4.4(15)
C5 C6 C11 C10 -177.5(9)
C1 N2 C12 C13 81.3(8)
C3 N2 C12 C13 -88.0(8)
N2 C12 C13 C18 -163.3(7)
N2 C12 C13 C14 12.4(10)
C18 C13 C14 C15 3.1(12)
C12 C13 C14 C15 -172.7(7)
C13 C14 C15 C16 0.2(12)
C14 C15 C16 C17 -3.6(12)
C15 C16 C17 C18 3.7(13)
C16 C17 C18 C13 -0.4(13)
C14 C13 C18 C17 -3.1(12)
C12 C13 C18 C17 172.8(7)
C23 C19 C20 C21 2.0(9)
Cr1 C19 C20 C21 64.8(5)
C23 C19 C20 Cr1 -62.8(6)
C19 C20 C21 C22 -0.2(9)
Cr1 C20 C21 C22 64.1(5)
C19 C20 C21 Cr1 -64.4(5)
C20 C21 C22 C23 -1.6(9)
Cr1 C21 C22 C23 60.8(6)
C20 C21 C22 Cr1 -62.4(5)
C20 C19 C23 C22 -2.9(9)
Cr1 C19 C23 C22 -65.0(6)
C20 C19 C23 Cr1 62.1(6)
C21 C22 C23 C19 2.8(9)
Cr1 C22 C23 C19 64.8(6)
C21 C22 C23 Cr1 -61.9(6)
